data_7009299
loop_
_publ_author_name
'Xu, Zhiqiang'
'White, Stephen'
'Thompson, Laurence K.'
'Miller, D. O.'
'Ohba, Masaaki'
'\=Okawa, Hisashi'
'Wilson, Claire'
'Howard, Judith A. K.'

_publ_section_title
;
 Extended one- and two-dimensional copper(II) complexes with bridging
 (N--N) diazine ligands: structural and magnetic
 studies&#x200A;&#x2020;
;
_journal_issue 11
_journal_name_full 'Journal of the Chemical Society, Dalton Transactions'
_journal_page_first 1751
_journal_paper_doi 10.1039/a909824k
_journal_year 2000
_chemical_formula_sum 'C11 H13 Cl4 Cu2 N7 O'
_chemical_formula_weight 528.17
_space_group_crystal_system monoclinic
_space_group_IT_number 15
_space_group_name_Hall '-C 2yc'
_space_group_name_H-M_alt 'C 1 2/c 1'
_cell_angle_alpha 90
_cell_angle_beta 100.94(1)
_cell_angle_gamma 90
_cell_formula_units_Z 8
_cell_length_a 26.754(3)
_cell_length_b 8.466(3)
_cell_length_c 16.334(3)
_cell_measurement_reflns_used 25
_cell_measurement_temperature 299.2
_cell_measurement_theta_max 30.0
_cell_measurement_theta_min 29.6
_cell_volume 3632.4(15)
_computing_cell_refinement 'MSC/AFC Diffractometer Control'
_computing_data_collection 'MSC/AFC Diffractometer Control'
_computing_data_reduction 'teXsan for Windows (MSC, 1997)'
_computing_publication_material 'teXsan for Windows (MSC, 1997)'
_computing_structure_refinement 'teXsan for Windows (MSC, 1997)'
_computing_structure_solution
;
SIR92 (Altomare, et. al. 1993)
;
_diffrn_ambient_temperature 299.2
_diffrn_measurement_device 'Rigaku AFC6S'
_diffrn_measurement_method \w-2\q
_diffrn_orient_matrix_UB_11 0.02035
_diffrn_orient_matrix_UB_12 -0.04798
_diffrn_orient_matrix_UB_13 0.05170
_diffrn_orient_matrix_UB_21 -0.02208
_diffrn_orient_matrix_UB_22 -0.09617
_diffrn_orient_matrix_UB_23 -0.00857
_diffrn_orient_matrix_UB_31 0.02340
_diffrn_orient_matrix_UB_32 -0.04901
_diffrn_orient_matrix_UB_33 -0.03379
_diffrn_radiation_detector 'scintillation counter'
_diffrn_radiation_monochromator graphite
_diffrn_radiation_source 'X-ray tube'
_diffrn_radiation_type 'Cu K\a'
_diffrn_radiation_wavelength 1.5418
_diffrn_reflns_av_R_equivalents 0.05504
_diffrn_reflns_av_sigmaI/netI 0.051
_diffrn_reflns_limit_h_max 30
_diffrn_reflns_limit_h_min 0
_diffrn_reflns_limit_k_max 9
_diffrn_reflns_limit_k_min 0
_diffrn_reflns_limit_l_max 18
_diffrn_reflns_limit_l_min -18
_diffrn_reflns_number 3004
_diffrn_reflns_reduction_process 'Lp corrections applied'
_diffrn_reflns_theta_max 60.09
_diffrn_reflns_theta_min 2.76
_diffrn_standards_decay_% -0.80
_diffrn_standards_interval_count 150
_diffrn_standards_number 3
_exptl_absorpt_coefficient_mu 5.709
_exptl_absorpt_correction_T_max 1.000
_exptl_absorpt_correction_T_min 0.635
_exptl_absorpt_correction_type
;
\y scans (North,Phillips & Matthews, 1968)
;
_exptl_crystal_colour brown
_exptl_crystal_density_diffrn 1.661
_exptl_crystal_density_meas ?
_exptl_crystal_description irregular
_exptl_crystal_F_000 1800.00
_exptl_crystal_size_max 0.40
_exptl_crystal_size_mid 0.20
_exptl_crystal_size_min 0.20
_refine_diff_density_max 0.70
_refine_diff_density_min -0.61
_refine_ls_extinction_coef 0.000000122(5)
_refine_ls_extinction_expression 'equ(3) Acta Cryst.(1968) A24, p213.'
_refine_ls_extinction_method 'Zachariasen (1967)'
_refine_ls_goodness_of_fit_all 3.224
_refine_ls_goodness_of_fit_ref 3.490
_refine_ls_hydrogen_treatment noref
_refine_ls_matrix_type full
_refine_ls_number_constraints 0
_refine_ls_number_parameters 227
_refine_ls_number_reflns 2301
_refine_ls_number_restraints 0
_refine_ls_R_factor_all 0.0731
_refine_ls_R_factor_gt 0.0580
_refine_ls_shift/su_max 0.0000
_refine_ls_shift/su_mean 0.0001
_refine_ls_structure_factor_coef F
_refine_ls_weighting_details 'w = 1/[\s^2^(Fo) + 0.00000|Fo|^2^]'
_refine_ls_weighting_scheme sigma
_refine_ls_wR_factor_all 0.0390
_refine_ls_wR_factor_ref 0.0390
_reflns_number_gt 2301
_reflns_number_total 2930
_reflns_threshold_expression I>2.00\s(I)
_cod_data_source_file a909824k.txt
_cod_data_source_block x553
_cod_depositor_comments
;
 Updating space group information.

 Antanas Vaitkus,
 2018-06-14

2018-03-12
Z value and formula fixed to values more according to usual
chemical conventions.                 miguel

Also symmetry codes were duplicated, one of the instances
has been removed.     miguel
;
_cod_original_cell_volume 3632(1)
_cod_original_sg_symbol_H-M 'C 2/c      '
_cod_original_formula_sum 'C11 H10 Cl2 Cu2 N7 O '
_cod_original_formula_units_Z 8
_cod_original_formula_weight 454.24
_cod_database_code 7009299

loop_
_space_group_symop_id
_space_group_symop_operation_xyz
1 x,y,z
2 -x,y,-z+1/2
3 -x,-y,-z
4 x,-y,z+1/2
5 x+1/2,y+1/2,z
6 -x+1/2,y+1/2,-z+1/2
7 -x+1/2,-y+1/2,-z
8 x+1/2,-y+1/2,z+1/2

loop_
_atom_site_label
_atom_site_fract_x
_atom_site_fract_y
_atom_site_fract_z
_atom_site_U_iso_or_equiv
_atom_site_occupancy
_atom_site_refinement_flags
_atom_site_adp_type
_atom_site_calc_flag
_atom_site_calc_attached_atom
Cu(1) 0.69451(2) 0.52125(8) 0.68977(3) 0.0370(2) 1.000 . Uani d ?
Cu(2) 0.55304(2) 0.49454(8) 0.59044(4) 0.0353(2) 1.000 . Uani d ?
Cl(1) 0.73315(5) 0.7197(2) 0.76832(7) 0.0628(4) 1.000 . Uani d ?
Cl(2) 0.64410(4) 0.4559(1) 0.78126(6) 0.0434(3) 1.000 . Uani d ?
Cl(3) 0.60527(4) 0.6950(1) 0.57506(8) 0.0491(4) 1.000 . Uani d ?
Cl(4) 0.48396(4) 0.6484(1) 0.57686(7) 0.0488(3) 1.000 . Uani d ?
O(1) 0.6132(1) 0.8481(5) 0.7806(2) 0.093(2) 1.000 . Uani d ?
N(1) 0.7398(1) 0.5434(4) 0.6036(2) 0.034(1) 1.000 . Uani d ?
N(2) 0.6597(1) 0.3738(4) 0.6017(2) 0.0276(9) 1.000 . Uani d ?
N(3) 0.6446(1) 0.3526(5) 0.4575(2) 0.054(1) 1.000 . Uani d ?
N(4) 0.6075(1) 0.3344(4) 0.5978(2) 0.0272(9) 1.000 . Uani d ?
N(5) 0.6324(1) 0.0915(4) 0.6603(2) 0.055(1) 1.000 . Uani d ?
N(6) 0.5169(1) 0.3055(4) 0.6302(2) 0.035(1) 1.000 . Uani d ?
N(7) 0.4730(1) 0.0173(5) 0.6491(2) 0.063(1) 1.000 . Uani d ?
C(1) 0.7828(2) 0.6225(6) 0.6096(3) 0.055(2) 1.000 . Uani d ?
C(2) 0.8095(2) 0.6253(8) 0.5435(3) 0.077(2) 1.000 . Uani d ?
C(3) 0.7915(2) 0.5475(8) 0.4730(3) 0.067(2) 1.000 . Uani d ?
C(4) 0.7477(2) 0.4682(7) 0.4669(2) 0.055(2) 1.000 . Uani d ?
C(5) 0.7215(1) 0.4676(5) 0.5314(2) 0.033(1) 1.000 . Uani d ?
C(6) 0.6715(1) 0.3915(5) 0.5298(2) 0.035(1) 1.000 . Uani d ?
C(7) 0.5988(1) 0.1978(5) 0.6300(2) 0.032(1) 1.000 . Uani d ?
C(8) 0.5442(1) 0.1706(5) 0.6335(2) 0.030(1) 1.000 . Uani d ?
C(9) 0.5227(2) 0.0271(5) 0.6398(3) 0.046(1) 1.000 . Uani d ?
C(10) 0.4478(2) 0.1530(6) 0.6507(3) 0.047(1) 1.000 . Uani d ?
C(11) 0.4689(2) 0.2960(6) 0.6385(3) 0.044(1) 1.000 . Uani d ?
H(1) 0.7960 0.6769 0.6601 0.066 1.000 . Uiso c ?
H(2) 0.8407 0.6840 0.5503 0.087 1.000 . Uiso c ?
H(3) 0.8087 0.5470 0.4271 0.093 1.000 . Uiso c ?
H(4) 0.7341 0.4125 0.4173 0.066 1.000 . Uiso c ?
H(5) 0.6511 0.2986 0.3988 0.034 1.000 . Uiso c ?
H(6) 0.6234 0.3281 0.4545 0.034 1.000 . Uiso c ?
H(7) 0.6620 0.0977 0.6458 0.034 1.000 . Uiso c ?
H(8) 0.6242 -0.0021 0.6928 0.034 1.000 . Uiso c ?
H(9) 0.5423 -0.0659 0.6385 0.055 1.000 . Uiso c ?
H(10) 0.4140 0.1491 0.6608 0.058 1.000 . Uiso c ?
H(11) 0.4486 0.3894 0.6352 0.052 1.000 . Uiso c ?
H(12) 0.5771 0.7927 0.7612 0.034 1.000 . Uiso c ?
H(13) 0.6384 0.8253 0.8304 0.103 1.000 . Uiso c ?

loop_
_atom_site_aniso_label
_atom_site_aniso_U_11
_atom_site_aniso_U_22
_atom_site_aniso_U_33
_atom_site_aniso_U_12
_atom_site_aniso_U_13
_atom_site_aniso_U_23
Cu(1) 0.0330(3) 0.0475(4) 0.0319(3) -0.0117(3) 0.0094(3) -0.0053(3)
Cu(2) 0.0250(3) 0.0338(3) 0.0469(4) -0.0011(3) 0.0059(3) 0.0061(3)
Cl(1) 0.0651(8) 0.070(1) 0.0540(7) -0.0313(7) 0.0139(6) -0.0237(7)
Cl(2) 0.0456(6) 0.0545(8) 0.0346(6) -0.0063(6) 0.0191(5) -0.0057(5)
Cl(3) 0.0379(6) 0.0374(7) 0.0756(8) -0.0053(5) 0.0200(6) 0.0075(6)
Cl(4) 0.0319(6) 0.0388(7) 0.0747(8) 0.0039(5) 0.0078(6) -0.0018(6)
O(1) 0.117(3) 0.076(3) 0.080(3) 0.015(3) 0.000(2) 0.024(2)
N(1) 0.026(2) 0.039(2) 0.037(2) -0.002(2) 0.009(2) 0.005(2)
N(2) 0.021(2) 0.031(2) 0.031(2) -0.003(2) 0.005(1) 0.001(2)
N(3) 0.038(2) 0.101(4) 0.025(2) -0.020(2) 0.008(2) -0.018(2)
N(4) 0.017(2) 0.034(2) 0.030(2) -0.006(2) 0.004(1) 0.003(2)
N(5) 0.036(2) 0.037(2) 0.099(3) 0.001(2) 0.033(2) 0.021(2)
N(6) 0.026(2) 0.039(2) 0.038(2) -0.004(2) 0.005(2) 0.005(2)
N(7) 0.046(2) 0.063(3) 0.084(3) -0.008(2) 0.024(2) 0.005(3)
C(1) 0.030(2) 0.073(4) 0.058(3) -0.019(3) 0.003(2) 0.009(3)
C(2) 0.023(3) 0.129(6) 0.082(4) -0.007(3) 0.015(3) 0.054(4)
C(3) 0.023(2) 0.146(6) 0.033(3) 0.001(3) 0.010(2) 0.017(3)
C(4) 0.042(3) 0.091(4) 0.032(2) 0.002(3) 0.007(2) 0.002(3)
C(5) 0.022(2) 0.053(3) 0.025(2) 0.003(2) 0.006(2) 0.005(2)
C(6) 0.032(2) 0.047(3) 0.025(2) 0.002(2) 0.003(2) -0.000(2)
C(7) 0.024(2) 0.034(2) 0.040(2) 0.001(2) 0.009(2) 0.001(2)
C(8) 0.028(2) 0.031(2) 0.034(2) -0.003(2) 0.010(2) -0.001(2)
C(9) 0.038(3) 0.040(3) 0.062(3) 0.002(2) 0.018(2) 0.007(2)
C(10) 0.033(3) 0.049(3) 0.063(3) -0.004(2) 0.017(2) 0.009(3)
C(11) 0.028(2) 0.049(3) 0.056(3) -0.001(2) 0.014(2) 0.010(2)

loop_
_atom_type_symbol
_atom_type_oxidation_number
_atom_type_number_in_cell
_atom_type_scat_dispersion_real
_atom_type_scat_dispersion_imag
_atom_type_scat_source
C 0 88 0.017 0.009
;International Tables for Crystallography
(1992, Vol. C, Table 6.1.1.2)
;
H 0 80 0.000 0.000
;International Tables for Crystallography
(1992, Vol. C, Table 6.1.1.2)
;
N 0 56 0.029 0.018
;International Tables for Crystallography
(1992, Vol. C, Table 6.1.1.2)
;
Cu 0 16 -2.019 0.589
;International Tables for Crystallography
(1992, Vol. C, Tables 4.2.6.8 and 6.1.1.1)
;
Cl 0 16 0.348 0.702
;International Tables for Crystallography
(1992, Vol. C, Tables 4.2.6.8 and 6.1.1.1)
;
O 0 8 0.047 0.032
;International Tables for Crystallography
(1992, Vol. C, Table 6.1.1.2)
;

loop_
_geom_angle_atom_site_label_1
_geom_angle_atom_site_label_2
_geom_angle_atom_site_label_3
_geom_angle
_geom_angle_site_symmetry_1
_geom_angle_site_symmetry_2
_geom_angle_site_symmetry_3
_geom_angle_publ_flag
Cl(1) Cu(1) Cl(2) 94.19(8) . . . ?
Cl(1) Cu(1) N(1) 93.2(2) . . . ?
Cl(1) Cu(1) N(2) 169.0(2) . . . ?
Cl(2) Cu(1) N(1) 171.1(2) . . . ?
Cl(2) Cu(1) N(2) 93.9(2) . . . ?
N(1) Cu(1) N(2) 79.4(2) . . . ?
Cl(3) Cu(2) Cl(4) 93.94(9) . . . ?
Cl(3) Cu(2) N(4) 93.3(2) . . . ?
Cl(3) Cu(2) N(6) 166.7(2) . . . ?
Cl(4) Cu(2) N(4) 172.1(2) . . . ?
Cl(4) Cu(2) N(6) 93.2(2) . . . ?
N(4) Cu(2) N(6) 80.3(2) . . . ?
H(12) O(1) H(13) 127.3 . . . no
Cu(1) N(1) C(1) 128.4(6) . . . ?
Cu(1) N(1) C(5) 113.3(4) . . . ?
C(1) N(1) C(5) 118.2(7) . . . ?
Cu(1) N(2) N(4) 119.9(4) . . . ?
Cu(1) N(2) C(6) 115.1(5) . . . ?
N(4) N(2) C(6) 113.4(6) . . . ?
C(6) N(3) H(5) 137.7 . . . no
C(6) N(3) H(6) 121.0 . . . no
H(5) N(3) H(6) 95.1 . . . no
Cu(2) N(4) N(2) 123.1(4) . . . ?
Cu(2) N(4) C(7) 116.5(5) . . . ?
N(2) N(4) C(7) 115.8(6) . . . ?
C(7) N(5) H(7) 117.0 . . . no
C(7) N(5) H(8) 122.9 . . . no
H(7) N(5) H(8) 119.6 . . . no
Cu(2) N(6) C(8) 112.9(5) . . . ?
Cu(2) N(6) C(11) 127.6(6) . . . ?
C(8) N(6) C(11) 118.4(7) . . . ?
C(9) N(7) C(10) 117.1(8) . . . ?
N(1) C(1) C(2) 121.1(9) . . . ?
N(1) C(1) H(1) 119.1 . . . no
C(2) C(1) H(1) 119.9 . . . no
C(1) C(2) C(3) 120.1(9) . . . ?
C(1) C(2) H(2) 118.6 . . . no
C(3) C(2) H(2) 121.3 . . . no
C(2) C(3) C(4) 118.6(8) . . . ?
C(2) C(3) H(3) 122.2 . . . no
C(4) C(3) H(3) 119.1 . . . no
C(3) C(4) C(5) 120.9(8) . . . ?
C(3) C(4) H(4) 120.0 . . . no
C(5) C(4) H(4) 119.1 . . . no
N(1) C(5) C(4) 121.0(7) . . . ?
N(1) C(5) C(6) 113.5(6) . . . ?
C(4) C(5) C(6) 125.4(7) . . . ?
N(2) C(6) N(3) 127.6(7) . . . ?
N(2) C(6) C(5) 114.4(6) . . . ?
N(3) C(6) C(5) 117.9(7) . . . ?
N(4) C(7) N(5) 127.0(7) . . . ?
N(4) C(7) C(8) 113.6(7) . . . ?
N(5) C(7) C(8) 119.3(7) . . . ?
N(6) C(8) C(7) 113.3(7) . . . ?
N(6) C(8) C(9) 121.7(7) . . . ?
C(7) C(8) C(9) 125.0(7) . . . ?
N(7) C(9) C(8) 119.8(8) . . . ?
N(7) C(9) H(9) 120.3 . . . no
C(8) C(9) H(9) 119.9 . . . no
N(7) C(10) C(11) 122.4(7) . . . ?
N(7) C(10) H(10) 118.4 . . . no
C(11) C(10) H(10) 119.2 . . . no
N(6) C(11) C(10) 120.3(8) . . . ?
N(6) C(11) H(11) 119.9 . . . no
C(10) C(11) H(11) 119.8 . . . no

loop_
_geom_bond_atom_site_label_1
_geom_bond_atom_site_label_2
_geom_bond_distance
_geom_bond_site_symmetry_1
_geom_bond_site_symmetry_2
_geom_bond_publ_flag
Cu(1) Cl(1) 2.243(2) . . ?
Cu(1) Cl(2) 2.263(2) . . ?
Cu(1) N(1) 2.032(6) . . ?
Cu(1) N(2) 1.996(6) . . ?
Cu(2) Cl(3) 2.243(2) . . ?
Cu(2) Cl(4) 2.238(2) . . ?
Cu(2) N(4) 1.977(6) . . ?
Cu(2) N(6) 2.039(6) . . ?
O(1) H(12) 1.07 . . no
O(1) H(13) 0.97 . . no
N(1) C(1) 1.319(9) . . ?
N(1) C(5) 1.351(8) . . ?
N(2) N(4) 1.426(7) . . ?
N(2) C(6) 1.282(8) . . ?
N(3) C(6) 1.304(8) . . ?
N(3) H(5) 1.10 . . no
N(3) H(6) 0.60 . . no
N(4) C(7) 1.309(9) . . ?
N(5) C(7) 1.301(9) . . ?
N(5) H(7) 0.87 . . no
N(5) H(8) 1.00 . . no
N(6) C(8) 1.351(9) . . ?
N(6) C(11) 1.319(9) . . ?
N(7) C(9) 1.368(9) . . ?
N(7) C(10) 1.34(1) . . ?
C(1) C(2) 1.40(1) . . ?
C(1) H(1) 0.95 . . no
C(2) C(3) 1.34(1) . . ?
C(2) H(2) 0.96 . . no
C(3) C(4) 1.34(1) . . ?
C(3) H(3) 0.95 . . no
C(4) C(5) 1.372(9) . . ?
C(4) H(4) 0.95 . . no
C(5) C(6) 1.479(9) . . ?
C(7) C(8) 1.491(9) . . ?
C(8) C(9) 1.36(1) . . ?
C(9) H(9) 0.95 . . no
C(10) C(11) 1.37(1) . . ?
C(10) H(10) 0.95 . . no
C(11) H(11) 0.95 . . no

loop_
_geom_contact_atom_site_label_1
_geom_contact_atom_site_label_2
_geom_contact_distance
_geom_contact_site_symmetry_1
_geom_contact_site_symmetry_2
_geom_contact_publ_flag
Cu(1) Cl(1) 3.198(3) . 6_646 no
Cu(2) Cl(4) 2.981(2) . 3_666 no
Cl(1) O(1) 3.429(8) . . no
Cl(1) N(1) 3.440(6) . 6_656 no
Cl(1) N(2) 3.481(6) . 6_656 no
Cl(1) C(4) 3.567(8) . 4_565 no
Cl(2) N(3) 3.301(7) . 4_565 no
Cl(2) O(1) 3.421(8) . . no
Cl(3) O(1) 3.568(7) . . no
Cl(3) C(2) 3.597(9) . 7_666 no
Cl(4) N(7) 3.370(9) . 1_565 no
Cl(4) N(3) 3.378(6) . 3_666 no
Cl(4) N(4) 3.391(6) . 3_666 no
Cl(4) N(6) 3.401(6) . 3_666 no
Cl(4) C(9) 3.464(9) . 1_565 no
O(1) N(5) 2.959(9) . 1_565 no
O(1) N(7) 3.11(1) . 2_666 no
O(1) N(3) 3.319(8) . 4_565 no
O(1) C(10) 3.36(1) . 2_666 no
O(1) C(9) 3.37(1) . 1_565 no
N(5) C(3) 3.46(1) . 7_656 no
N(7) N(7) 3.34(1) . 2_656 no
N(7) C(9) 3.43(1) . 2_656 no
C(1) C(3) 3.54(1) . 7_666 no
C(8) C(10) 3.49(1) . 2_656 no
C(9) C(10) 3.53(1) . 2_656 no

loop_
_geom_torsion_atom_site_label_1
_geom_torsion_atom_site_label_2
_geom_torsion_atom_site_label_3
_geom_torsion_atom_site_label_4
_geom_torsion_site_symmetry_1
_geom_torsion_site_symmetry_2
_geom_torsion_site_symmetry_3
_geom_torsion_site_symmetry_4
_geom_torsion
_geom_torsion_publ_flag
Cu(1) N(1) C(1) C(2) . . . . 180.0(7) no
Cu(1) N(1) C(5) C(4) . . . . -179.0(7) no
Cu(1) N(1) C(5) C(6) . . . . 2.6(8) no
Cu(1) N(2) N(4) Cu(2) . . . . 54.8(6) no
Cu(1) N(2) N(4) C(7) . . . . -100.4(6) no
Cu(1) N(2) C(6) N(3) . . . . -155.7(8) no
Cu(1) N(2) C(6) C(5) . . . . 23.3(9) no
Cu(2) N(4) N(2) C(6) . . . . -86.6(7) no
Cu(2) N(4) C(7) N(5) . . . . -161.2(7) no
Cu(2) N(4) C(7) C(8) . . . . 16.3(8) no
Cu(2) N(6) C(8) C(7) . . . . 15.6(8) no
Cu(2) N(6) C(8) C(9) . . . . -164.8(6) no
Cu(2) N(6) C(11) C(10) . . . . 167.6(6) no
Cl(1) Cu(1) N(1) C(1) . . . . 14.1(7) no
Cl(1) Cu(1) N(1) C(5) . . . . -164.7(5) no
Cl(1) Cu(1) N(2) N(4) . . . . -108.8(9) no
Cl(1) Cu(1) N(2) C(6) . . . . 32(1) no
Cl(2) Cu(1) N(1) C(1) . . . . -132(1) no
Cl(2) Cu(1) N(1) C(5) . . . . 49(1) no
Cl(2) Cu(1) N(2) N(4) . . . . 28.1(5) no
Cl(2) Cu(1) N(2) C(6) . . . . 168.9(5) no
Cl(3) Cu(2) N(4) N(2) . . . . 6.9(5) no
Cl(3) Cu(2) N(4) C(7) . . . . 161.9(5) no
Cl(3) Cu(2) N(6) C(8) . . . . -68(1) no
Cl(3) Cu(2) N(6) C(11) . . . . 124.3(8) no
Cl(4) Cu(2) N(4) N(2) . . . . 165(1) no
Cl(4) Cu(2) N(4) C(7) . . . . -40(2) no
Cl(4) Cu(2) N(6) C(8) . . . . 169.7(5) no
Cl(4) Cu(2) N(6) C(11) . . . . 2.0(7) no
N(1) Cu(1) N(2) N(4) . . . . -157.8(5) no
N(1) Cu(1) N(2) C(6) . . . . -17.1(5) no
N(1) C(1) C(2) C(3) . . . . 0(2) no
N(1) C(5) C(4) C(3) . . . . -2(2) no
N(1) C(5) C(6) N(2) . . . . -17(1) no
N(1) C(5) C(6) N(3) . . . . 162.1(7) no
N(2) Cu(1) N(1) C(1) . . . . -174.3(8) no
N(2) Cu(1) N(1) C(5) . . . . 6.9(5) no
N(2) N(4) Cu(2) N(6) . . . . -161.3(5) no
N(2) N(4) C(7) N(5) . . . . -4(1) no
N(2) N(4) C(7) C(8) . . . . 173.1(6) no
N(2) C(6) C(5) C(4) . . . . 164.7(9) no
N(3) C(6) N(2) N(4) . . . . -12(1) no
N(3) C(6) C(5) C(4) . . . . -16(1) no
N(4) Cu(2) N(6) C(8) . . . . -5.9(5) no
N(4) Cu(2) N(6) C(11) . . . . -173.6(7) no
N(4) N(2) C(6) C(5) . . . . 166.6(6) no
N(4) C(7) C(8) N(6) . . . . -21.1(9) no
N(4) C(7) C(8) C(9) . . . . 159.3(8) no
N(5) C(7) C(8) N(6) . . . . 156.6(7) no
N(5) C(7) C(8) C(9) . . . . -23(1) no
N(6) Cu(2) N(4) C(7) . . . . -6.4(5) no
N(6) C(8) C(9) N(7) . . . . -5(1) no
N(6) C(11) C(10) N(7) . . . . -5(1) no
N(7) C(9) C(8) C(7) . . . . 174.8(7) no
C(1) N(1) C(5) C(4) . . . . 2(1) no
C(1) N(1) C(5) C(6) . . . . -176.3(7) no
C(1) C(2) C(3) C(4) . . . . 0(2) no
C(2) C(1) N(1) C(5) . . . . -1(1) no
C(2) C(3) C(4) C(5) . . . . 0(2) no
C(3) C(4) C(5) C(6) . . . . 176.5(9) no
C(6) N(2) N(4) C(7) . . . . 118.3(8) no
C(7) C(8) N(6) C(11) . . . . -175.5(7) no
C(8) N(6) C(11) C(10) . . . . 1(1) no
C(8) C(9) N(7) C(10) . . . . 1(1) no
C(9) N(7) C(10) C(11) . . . . 4(1) no
C(9) C(8) N(6) C(11) . . . . 4(1) no
